data_7209511
loop_
_publ_author_name
'Ramkumar, V.'
'Anandhi, S.'
'Kannan, P.'
'Gopalakrishnan, R.'

_publ_section_title
;
 Synthesis, single crystal growth, characterization and comparison of two
 new enone shifted chalcones and their NLO behaviour
;
_journal_issue 13
_journal_name_full CrystEngComm
_journal_page_first 2438
_journal_paper_doi 10.1039/c2ce26185e
_journal_volume 15
_journal_year 2013
_chemical_formula_sum 'C22 H18 O3'
_chemical_formula_weight 330.36
_chemical_name_systematic
;
(E)-1-(4-(benzyloxy)phenyl)-3-(4-hydroxyphenyl)prop-2-en-1-one
;
_space_group_IT_number 15
_symmetry_cell_setting monoclinic
_symmetry_space_group_name_Hall '-C 2yc'
_symmetry_space_group_name_H-M 'C 1 2/c 1'
_atom_sites_solution_hydrogens geom
_atom_sites_solution_primary direct
_atom_sites_solution_secondary difmap
_audit_creation_method SHELXL-97
_cell_angle_alpha 90.00
_cell_angle_beta 105.108(2)
_cell_angle_gamma 90.00
_cell_formula_units_Z 8
_cell_length_a 18.9810(6)
_cell_length_b 7.5355(3)
_cell_length_c 24.6569(7)
_cell_measurement_reflns_used 5143
_cell_measurement_temperature 293(2)
_cell_measurement_theta_max 26.065
_cell_measurement_theta_min 2.923
_cell_volume 3404.8(2)
_computing_cell_refinement 'APEX2/SAINT (Bruker, 2004)'
_computing_data_collection 'APEX2 (Bruker, 2004)'
_computing_data_reduction 'SAINT/XPREP (Bruker, 2004)'
_computing_molecular_graphics 'ORTEP3 (Farrugia, 1997) and Mercury (Bruno et al., 2002)'
_computing_publication_material 'SHELXL-97 (Sheldrick, 2008)'
_computing_structure_refinement 'SHELXL-97 (Sheldrick, 2008)'
_computing_structure_solution 'SIR92 (Altornare et al., 1993)'
_diffrn_ambient_temperature 293(2)
_diffrn_measured_fraction_theta_full 1.000
_diffrn_measured_fraction_theta_max 1.000
_diffrn_measurement_device_type 'Bruker axs kappa apex2 CCD Diffractometer'
_diffrn_measurement_method '\w and \f scan'
_diffrn_radiation_monochromator graphite
_diffrn_radiation_source 'fine-focus sealed tube'
_diffrn_radiation_type MoK\a
_diffrn_radiation_wavelength 0.71073
_diffrn_reflns_av_R_equivalents 0.0300
_diffrn_reflns_av_sigmaI/netI 0.0235
_diffrn_reflns_limit_h_max 22
_diffrn_reflns_limit_h_min -16
_diffrn_reflns_limit_k_max 8
_diffrn_reflns_limit_k_min -8
_diffrn_reflns_limit_l_max 21
_diffrn_reflns_limit_l_min -29
_diffrn_reflns_number 17130
_diffrn_reflns_theta_full 25.00
_diffrn_reflns_theta_max 25.00
_diffrn_reflns_theta_min 2.22
_exptl_absorpt_coefficient_mu 0.085
_exptl_absorpt_correction_T_max 0.9986
_exptl_absorpt_correction_T_min 0.9645
_exptl_absorpt_correction_type multi-scan
_exptl_absorpt_process_details 'SADABS (Bruker, 1999)'
_exptl_crystal_colour colourless
_exptl_crystal_density_diffrn 1.289
_exptl_crystal_density_method 'not measured'
_exptl_crystal_description block
_exptl_crystal_F_000 1392
_exptl_crystal_size_max 0.30
_exptl_crystal_size_mid 0.20
_exptl_crystal_size_min 0.20
_refine_diff_density_max 0.138
_refine_diff_density_min -0.153
_refine_diff_density_rms 0.031
_refine_ls_extinction_method none
_refine_ls_goodness_of_fit_ref 1.029
_refine_ls_hydrogen_treatment constr
_refine_ls_matrix_type full
_refine_ls_number_parameters 226
_refine_ls_number_reflns 2989
_refine_ls_number_restraints 0
_refine_ls_restrained_S_all 1.029
_refine_ls_R_factor_all 0.0537
_refine_ls_R_factor_gt 0.0370
_refine_ls_shift/su_max 0.003
_refine_ls_shift/su_mean 0.000
_refine_ls_structure_factor_coef Fsqd
_refine_ls_weighting_details 'calc w=1/[\s^2^(Fo^2^)+(0.0710P)^2^+0.5566P] where P=(Fo^2^+2Fc^2^)/3'
_refine_ls_weighting_scheme calc
_refine_ls_wR_factor_gt 0.1060
_refine_ls_wR_factor_ref 0.1209
_reflns_number_gt 2259
_reflns_number_total 2989
_reflns_threshold_expression >2sigma(I)
_cod_data_source_file c2ce26185e.txt
_cod_data_source_block shelxl
_cod_original_sg_symbol_H-M C2/c
_cod_database_code 7209511

loop_
_symmetry_equiv_pos_as_xyz
'x, y, z'
'-x, y, -z+1/2'
'x+1/2, y+1/2, z'
'-x+1/2, y+1/2, -z+1/2'
'-x, -y, -z'
'x, -y, z-1/2'
'-x+1/2, -y+1/2, -z'
'x+1/2, -y+1/2, z-1/2'

loop_
_atom_site_label
_atom_site_type_symbol
_atom_site_fract_x
_atom_site_fract_y
_atom_site_fract_z
_atom_site_U_iso_or_equiv
_atom_site_adp_type
_atom_site_occupancy
_atom_site_symmetry_multiplicity
_atom_site_calc_flag
_atom_site_refinement_flags
C1 C 0.85127(10) -0.0937(2) 0.13947(7) 0.0589(5) Uani 1 1 d .
H1 H 0.8123 -0.1585 0.1455 0.071 Uiso 1 1 calc R
C2 C 0.91651(11) -0.0872(2) 0.18050(7) 0.0703(5) Uani 1 1 d .
H2 H 0.9213 -0.1492 0.2139 0.084 Uiso 1 1 calc R
C3 C 0.97434(10) 0.0093(2) 0.17272(7) 0.0641(5) Uani 1 1 d .
H3 H 1.0179 0.0140 0.2008 0.077 Uiso 1 1 calc R
C4 C 0.96739(9) 0.0988(2) 0.12326(7) 0.0578(4) Uani 1 1 d .
H4 H 1.0064 0.1644 0.1176 0.069 Uiso 1 1 calc R
C5 C 0.90274(8) 0.0917(2) 0.08192(6) 0.0506(4) Uani 1 1 d .
H5 H 0.8986 0.1524 0.0484 0.061 Uiso 1 1 calc R
C6 C 0.84403(8) -0.00362(19) 0.08939(6) 0.0427(4) Uani 1 1 d .
C7 C 0.77531(8) -0.00356(19) 0.04304(6) 0.0461(4) Uani 1 1 d .
H7A H 0.7564 0.1164 0.0367 0.055 Uiso 1 1 calc R
H7B H 0.7854 -0.0455 0.0086 0.055 Uiso 1 1 calc R
C8 C 0.65612(8) -0.12923(19) 0.01967(6) 0.0434(4) Uani 1 1 d .
C9 C 0.63749(8) -0.0478(2) -0.03209(6) 0.0501(4) Uani 1 1 d .
H9 H 0.6712 0.0225 -0.0436 0.060 Uiso 1 1 calc R
C10 C 0.56828(9) -0.0718(2) -0.06665(6) 0.0501(4) Uani 1 1 d .
H10 H 0.5559 -0.0162 -0.1015 0.060 Uiso 1 1 calc R
C11 C 0.51683(8) -0.17542(18) -0.05120(5) 0.0408(3) Uani 1 1 d .
C12 C 0.53741(8) -0.2580(2) 0.00113(6) 0.0488(4) Uani 1 1 d .
H12 H 0.5041 -0.3297 0.0125 0.059 Uiso 1 1 calc R
C13 C 0.60568(8) -0.2356(2) 0.03592(6) 0.0515(4) Uani 1 1 d .
H13 H 0.6184 -0.2920 0.0707 0.062 Uiso 1 1 calc R
C14 C 0.44182(8) -0.19939(19) -0.08675(6) 0.0453(4) Uani 1 1 d .
C15 C 0.42146(8) -0.1248(2) -0.14386(6) 0.0498(4) Uani 1 1 d .
H15 H 0.4584 -0.0968 -0.1609 0.060 Uiso 1 1 calc R
C16 C 0.35322(9) -0.0961(2) -0.17200(6) 0.0494(4) Uani 1 1 d .
H16 H 0.3182 -0.1182 -0.1526 0.059 Uiso 1 1 calc R
C17 C 0.32552(8) -0.03379(19) -0.22986(6) 0.0454(4) Uani 1 1 d .
C18 C 0.36987(8) 0.0394(2) -0.26108(6) 0.0514(4) Uani 1 1 d .
H18 H 0.4195 0.0538 -0.2444 0.062 Uiso 1 1 calc R
C19 C 0.34192(8) 0.0909(2) -0.31590(6) 0.0523(4) Uani 1 1 d .
H19 H 0.3724 0.1405 -0.3358 0.063 Uiso 1 1 calc R
C20 C 0.26834(8) 0.06890(19) -0.34155(6) 0.0460(4) Uani 1 1 d .
C21 C 0.22336(8) -0.0031(2) -0.31151(6) 0.0506(4) Uani 1 1 d .
H21 H 0.1739 -0.0190 -0.3285 0.061 Uiso 1 1 calc R
C22 C 0.25182(9) -0.0515(2) -0.25631(7) 0.0516(4) Uani 1 1 d .
H22 H 0.2208 -0.0972 -0.2362 0.062 Uiso 1 1 calc R
O1 O 0.72257(5) -0.11499(15) 0.05723(4) 0.0549(3) Uani 1 1 d .
O2 O 0.39718(6) -0.28317(16) -0.06850(4) 0.0601(3) Uani 1 1 d .
O3 O 0.24356(6) 0.12166(16) -0.39591(4) 0.0603(3) Uani 1 1 d .
H3A H 0.2008 0.1525 -0.4019 0.090 Uiso 1 1 calc R

loop_
_atom_site_aniso_label
_atom_site_aniso_U_11
_atom_site_aniso_U_22
_atom_site_aniso_U_33
_atom_site_aniso_U_23
_atom_site_aniso_U_13
_atom_site_aniso_U_12
C1 0.0622(11) 0.0628(10) 0.0468(9) 0.0040(8) 0.0052(8) -0.0168(8)
C2 0.0806(13) 0.0763(12) 0.0427(10) 0.0107(8) -0.0041(9) -0.0133(10)
C3 0.0539(10) 0.0777(12) 0.0500(10) -0.0017(9) -0.0053(8) -0.0016(9)
C4 0.0446(9) 0.0726(11) 0.0546(10) -0.0017(8) 0.0103(8) -0.0044(8)
C5 0.0477(9) 0.0605(10) 0.0431(8) 0.0040(7) 0.0109(7) 0.0017(8)
C6 0.0460(9) 0.0417(8) 0.0389(8) -0.0045(6) 0.0083(6) 0.0004(7)
C7 0.0463(9) 0.0470(9) 0.0424(8) 0.0004(7) 0.0068(7) -0.0029(7)
C8 0.0411(8) 0.0472(8) 0.0387(8) -0.0002(6) 0.0048(6) 0.0005(7)
C9 0.0470(9) 0.0549(9) 0.0456(9) 0.0087(7) 0.0074(7) -0.0083(7)
C10 0.0532(10) 0.0549(10) 0.0384(8) 0.0110(7) 0.0049(7) -0.0040(8)
C11 0.0430(8) 0.0412(8) 0.0367(8) -0.0009(6) 0.0079(6) 0.0007(6)
C12 0.0469(9) 0.0571(9) 0.0421(8) 0.0056(7) 0.0110(7) -0.0085(7)
C13 0.0485(9) 0.0664(10) 0.0372(8) 0.0127(7) 0.0068(7) -0.0038(8)
C14 0.0472(9) 0.0465(8) 0.0402(8) -0.0017(6) 0.0076(7) -0.0019(7)
C15 0.0463(9) 0.0604(10) 0.0393(8) 0.0031(7) 0.0053(7) -0.0019(7)
C16 0.0492(10) 0.0509(9) 0.0466(9) 0.0057(7) 0.0099(7) -0.0024(7)
C17 0.0432(9) 0.0474(9) 0.0432(8) 0.0038(6) 0.0072(7) 0.0011(7)
C18 0.0388(9) 0.0628(10) 0.0503(9) 0.0059(7) 0.0074(7) 0.0027(7)
C19 0.0456(9) 0.0668(10) 0.0483(9) 0.0072(7) 0.0186(7) 0.0048(8)
C20 0.0497(9) 0.0506(9) 0.0375(8) 0.0012(6) 0.0109(7) 0.0099(7)
C21 0.0403(9) 0.0586(10) 0.0488(9) 0.0053(7) 0.0045(7) -0.0003(7)
C22 0.0455(9) 0.0583(10) 0.0504(9) 0.0097(7) 0.0113(7) -0.0024(7)
O1 0.0441(6) 0.0691(7) 0.0458(6) 0.0122(5) 0.0014(5) -0.0097(5)
O2 0.0491(7) 0.0760(8) 0.0498(6) 0.0100(5) 0.0031(5) -0.0141(6)
O3 0.0562(7) 0.0844(8) 0.0401(6) 0.0105(5) 0.0124(5) 0.0167(6)

loop_
_atom_type_symbol
_atom_type_description
_atom_type_scat_dispersion_real
_atom_type_scat_dispersion_imag
_atom_type_scat_source
C C 0.0033 0.0016 'International Tables Vol C Tables 4.2.6.8 and 6.1.1.4'
H H 0.0000 0.0000 'International Tables Vol C Tables 4.2.6.8 and 6.1.1.4'
O O 0.0106 0.0060 'International Tables Vol C Tables 4.2.6.8 and 6.1.1.4'

loop_
_geom_angle_atom_site_label_1
_geom_angle_atom_site_label_2
_geom_angle_atom_site_label_3
_geom_angle
C2 C1 C6 119.85(16)
C2 C1 H1 120.1
C6 C1 H1 120.1
C3 C2 C1 120.93(16)
C3 C2 H2 119.5
C1 C2 H2 119.5
C4 C3 C2 119.41(15)
C4 C3 H3 120.3
C2 C3 H3 120.3
C3 C4 C5 120.04(16)
C3 C4 H4 120.0
C5 C4 H4 120.0
C4 C5 C6 121.12(15)
C4 C5 H5 119.4
C6 C5 H5 119.4
C5 C6 C1 118.64(14)
C5 C6 C7 118.23(13)
C1 C6 C7 123.12(14)
O1 C7 C6 110.05(11)
O1 C7 H7A 109.7
C6 C7 H7A 109.7
O1 C7 H7B 109.7
C6 C7 H7B 109.7
H7A C7 H7B 108.2
O1 C8 C9 124.37(13)
O1 C8 C13 115.88(12)
C9 C8 C13 119.75(13)
C8 C9 C10 119.19(14)
C8 C9 H9 120.4
C10 C9 H9 120.4
C9 C10 C11 122.18(14)
C9 C10 H10 118.9
C11 C10 H10 118.9
C10 C11 C12 117.44(13)
C10 C11 C14 123.24(13)
C12 C11 C14 119.31(13)
C13 C12 C11 121.17(14)
C13 C12 H12 119.4
C11 C12 H12 119.4
C12 C13 C8 120.26(13)
C12 C13 H13 119.9
C8 C13 H13 119.9
O2 C14 C15 120.75(13)
O2 C14 C11 119.64(13)
C15 C14 C11 119.60(13)
C16 C15 C14 122.93(15)
C16 C15 H15 118.5
C14 C15 H15 118.5
C15 C16 C17 128.32(15)
C15 C16 H16 115.8
C17 C16 H16 115.8
C22 C17 C18 117.28(13)
C22 C17 C16 119.32(14)
C18 C17 C16 123.38(13)
C19 C18 C17 121.43(14)
C19 C18 H18 119.3
C17 C18 H18 119.3
C18 C19 C20 120.06(15)
C18 C19 H19 120.0
C20 C19 H19 120.0
O3 C20 C21 122.77(14)
O3 C20 C19 117.66(14)
C21 C20 C19 119.57(13)
C22 C21 C20 119.80(14)
C22 C21 H21 120.1
C20 C21 H21 120.1
C21 C22 C17 121.83(15)
C21 C22 H22 119.1
C17 C22 H22 119.1
C8 O1 C7 117.85(11)
C20 O3 H3A 109.5

loop_
_geom_bond_atom_site_label_1
_geom_bond_atom_site_label_2
_geom_bond_distance
C1 C2 1.381(2)
C1 C6 1.384(2)
C1 H1 0.9300
C2 C3 1.371(2)
C2 H2 0.9300
C3 C4 1.370(2)
C3 H3 0.9300
C4 C5 1.377(2)
C4 H4 0.9300
C5 C6 1.378(2)
C5 H5 0.9300
C6 C7 1.494(2)
C7 O1 1.4186(17)
C7 H7A 0.9700
C7 H7B 0.9700
C8 O1 1.3606(17)
C8 C9 1.377(2)
C8 C13 1.386(2)
C9 C10 1.379(2)
C9 H9 0.9300
C10 C11 1.379(2)
C10 H10 0.9300
C11 C12 1.3936(19)
C11 C14 1.4757(19)
C12 C13 1.365(2)
C12 H12 0.9300
C13 H13 0.9300
C14 O2 1.2320(17)
C14 C15 1.471(2)
C15 C16 1.318(2)
C15 H15 0.9300
C16 C17 1.463(2)
C16 H16 0.9300
C17 C22 1.387(2)
C17 C18 1.394(2)
C18 C19 1.373(2)
C18 H18 0.9300
C19 C20 1.385(2)
C19 H19 0.9300
C20 O3 1.3591(17)
C20 C21 1.379(2)
C21 C22 1.376(2)
C21 H21 0.9300
C22 H22 0.9300
O3 H3A 0.8200

loop_
_geom_hbond_atom_site_label_D
_geom_hbond_atom_site_label_H
_geom_hbond_atom_site_label_A
_geom_hbond_distance_DH
_geom_hbond_distance_HA
_geom_hbond_distance_DA
_geom_hbond_angle_DHA
_geom_hbond_site_symmetry_A
O3 H3A O2 0.82 1.88 2.6830(15) 168.0 4_554

loop_
_geom_torsion_atom_site_label_1
_geom_torsion_atom_site_label_2
_geom_torsion_atom_site_label_3
_geom_torsion_atom_site_label_4
_geom_torsion
C6 C1 C2 C3 0.8(3)
C1 C2 C3 C4 -0.7(3)
C2 C3 C4 C5 0.1(3)
C3 C4 C5 C6 0.4(2)
C4 C5 C6 C1 -0.3(2)
C4 C5 C6 C7 179.24(14)
C2 C1 C6 C5 -0.3(3)
C2 C1 C6 C7 -179.82(15)
C5 C6 C7 O1 177.24(13)
C1 C6 C7 O1 -3.2(2)
O1 C8 C9 C10 -179.90(14)
C13 C8 C9 C10 0.9(2)
C8 C9 C10 C11 -0.2(2)
C9 C10 C11 C12 -0.6(2)
C9 C10 C11 C14 178.33(14)
C10 C11 C12 C13 0.6(2)
C14 C11 C12 C13 -178.31(14)
C11 C12 C13 C8 0.1(2)
O1 C8 C13 C12 179.90(14)
C9 C8 C13 C12 -0.8(2)
C10 C11 C14 O2 -174.63(14)
C12 C11 C14 O2 4.2(2)
C10 C11 C14 C15 6.1(2)
C12 C11 C14 C15 -175.00(13)
O2 C14 C15 C16 20.4(2)
C11 C14 C15 C16 -160.41(15)
C14 C15 C16 C17 -175.73(14)
C15 C16 C17 C22 164.81(16)
C15 C16 C17 C18 -13.5(3)
C22 C17 C18 C19 -0.5(2)
C16 C17 C18 C19 177.84(15)
C17 C18 C19 C20 -0.6(2)
C18 C19 C20 O3 -179.85(14)
C18 C19 C20 C21 0.7(2)
O3 C20 C21 C22 -179.06(14)
C19 C20 C21 C22 0.4(2)
C20 C21 C22 C17 -1.5(2)
C18 C17 C22 C21 1.5(2)
C16 C17 C22 C21 -176.82(14)
C9 C8 O1 C7 2.5(2)
C13 C8 O1 C7 -178.33(13)
C6 C7 O1 C8 179.46(12)
